data_7215175
loop_
_publ_author_name
'Downie, Lewis J.'
'Thompson, Stephen P.'
'Tang, Chiu C.'
'Parsons, Simon'
'Lightfoot, Philip'

_publ_section_title
;
 Re-entrant structural phase transition in a frustrated kagome magnet,
 Rb2SnCu3F12
;
_journal_issue 37
_journal_name_full CrystEngComm
_journal_page_first 7426
_journal_paper_doi 10.1039/c3ce41422a
_journal_volume 15
_journal_year 2013
_chemical_formula_moiety Rb2Sn1Cu3F12
_chemical_formula_sum 'Cu3 F12 Rb2 Sn'
_chemical_formula_weight 708.26
_chemical_melting_point ?
_chemical_name_common Rb2Sn1Cu3F12
_chemical_name_systematic
;
 ?
;
_space_group_IT_number 148
_symmetry_cell_setting trigonal
_symmetry_space_group_name_Hall '-R 3'
_symmetry_space_group_name_H-M 'R -3 :H'
_atom_sites_solution_hydrogens none
_atom_sites_solution_primary direct
_atom_sites_solution_secondary difmap
_audit_creation_method SHELXL-97
_cell_angle_alpha 90.00
_cell_angle_beta 90.00
_cell_angle_gamma 120.00
_cell_formula_units_Z 12
_cell_length_a 13.8749(10)
_cell_length_b 13.8749(10)
_cell_length_c 20.2458(14)
_cell_measurement_reflns_used 2537
_cell_measurement_temperature 245
_cell_measurement_theta_max 28.562
_cell_measurement_theta_min 3.53
_cell_volume 3375.4(4)
_computing_cell_refinement
;
        CrysAlisPro, Agilent Technologies,
        Version 1.171.36.28 (release 01-02-2013 CrysAlis171 .NET)
        (compiled Feb  1 2013,16:14:44)
;
_computing_data_collection
;
        CrysAlisPro, Agilent Technologies,
        Version 1.171.36.28 (release 01-02-2013 CrysAlis171 .NET)
        (compiled Feb  1 2013,16:14:44)
;
_computing_data_reduction
;
        CrysAlisPro, Agilent Technologies,
        Version 1.171.36.28 (release 01-02-2013 CrysAlis171 .NET)
        (compiled Feb  1 2013,16:14:44)
;
_computing_structure_refinement 'SHELXL-97 (Sheldrick, 2008)'
_diffrn_ambient_temperature 245
_diffrn_detector_area_resol_mean 5.1574
_diffrn_measured_fraction_theta_full 0.989
_diffrn_measured_fraction_theta_max 0.846
_diffrn_measurement_device_type 'SuperNova, Dual, Cu at zero, Atlas'
_diffrn_measurement_method '\w scans'
_diffrn_radiation_monochromator graphite
_diffrn_radiation_type MoK\a
_diffrn_radiation_wavelength 0.71073
_diffrn_reflns_av_R_equivalents 0.0706
_diffrn_reflns_av_sigmaI/netI 0.0670
_diffrn_reflns_limit_h_max 16
_diffrn_reflns_limit_h_min -16
_diffrn_reflns_limit_k_max 16
_diffrn_reflns_limit_k_min -15
_diffrn_reflns_limit_l_max 24
_diffrn_reflns_limit_l_min -26
_diffrn_reflns_number 5911
_diffrn_reflns_theta_full 25.00
_diffrn_reflns_theta_max 28.86
_diffrn_reflns_theta_min 3.02
_exptl_absorpt_coefficient_mu 16.520
_exptl_absorpt_correction_T_max 0.397
_exptl_absorpt_correction_T_min 0.026
_exptl_absorpt_correction_type analytical
_exptl_absorpt_process_details
;
        CrysAlisPro, Agilent Technologies,
        Version 1.171.36.28 (release 01-02-2013 CrysAlis171 .NET)
        (compiled Feb  1 2013,16:14:44)
Analytical numeric absorption correction using a multifaceted crystal
                        model based on expressions derived by R.C. Clark & J.S.
        (Clark, R. C. & Reid, J. S. (1995). Acta Cryst. A51, 887-897)
;
_exptl_crystal_colour colourless
_exptl_crystal_density_diffrn 4.181
_exptl_crystal_density_meas ?
_exptl_crystal_density_method 'not measured'
_exptl_crystal_description plate
_exptl_crystal_F_000 3828.0
_exptl_crystal_size_max 0.5626
_exptl_crystal_size_mid 0.3079
_exptl_crystal_size_min 0.056
_refine_diff_density_max 1.092
_refine_diff_density_min -1.503
_refine_diff_density_rms 0.292
_refine_ls_extinction_coef 0.00010(4)
_refine_ls_extinction_expression Fc^*^=kFc[1+0.001xFc^2^\l^3^/sin(2\q)]^-1/4^
_refine_ls_extinction_method SHELXL
_refine_ls_goodness_of_fit_ref 1.124
_refine_ls_hydrogen_treatment none
_refine_ls_matrix_type full
_refine_ls_number_parameters 112
_refine_ls_number_reflns 1679
_refine_ls_number_restraints 0
_refine_ls_restrained_S_all 1.124
_refine_ls_R_factor_all 0.0707
_refine_ls_R_factor_gt 0.0515
_refine_ls_shift/su_max 0.000
_refine_ls_shift/su_mean 0.000
_refine_ls_structure_factor_coef Fsqd
_refine_ls_weighting_details 'calc w=1/[\s^2^(Fo^2^)+(0.0395P)^2^+27.9746P] where P=(Fo^2^+2Fc^2^)/3'
_refine_ls_weighting_scheme calc
_refine_ls_wR_factor_gt 0.1101
_refine_ls_wR_factor_ref 0.1189
_reflns_number_gt 1367
_reflns_number_total 1679
_reflns_threshold_expression >2\s(I)
_cod_data_source_file c3ce41422a_3.cif
_cod_data_source_block
;
;
_cod_depositor_comments
;
The following automatic conversions were performed:

'_chemical_melting_point' value 'not measured' was changed to '?' -
the value is undefined or not given.

'_symmetry_cell_setting' value
'TRIGONAL' changed to 'trigonal' according to
/usr/data/users/saulius/automatic-downloads/retrospective/RSC/lib/dictionaries/cif_core.dic
dictionary named 'cif_core.dic' version 2.4.2 from 2011-04-26.

Automatic conversion script
Id: cif_fix_values 2281 2013-09-26 08:29:07Z andrius 

The following automatic conversions were performed:

'_exptl_crystal_density_meas' value 'not measured' was changed to '?'
- the value is perceived as not measured.

Automatic conversion script
Id: cif_fix_values 3008 2015-01-20 13:52:24Z robertas 
;
_cod_original_sg_symbol_H-M 'R -3'
_cod_original_formula_sum 'Cu3 F12 Rb2 Sn1'
_cod_database_code 7215175

loop_
_symmetry_equiv_pos_as_xyz
'x, y, z'
'-y, x-y, z'
'-x+y, -x, z'
'x+2/3, y+1/3, z+1/3'
'-y+2/3, x-y+1/3, z+1/3'
'-x+y+2/3, -x+1/3, z+1/3'
'x+1/3, y+2/3, z+2/3'
'-y+1/3, x-y+2/3, z+2/3'
'-x+y+1/3, -x+2/3, z+2/3'
'-x, -y, -z'
'y, -x+y, -z'
'x-y, x, -z'
'-x+2/3, -y+1/3, -z+1/3'
'y+2/3, -x+y+1/3, -z+1/3'
'x-y+2/3, x+1/3, -z+1/3'
'-x+1/3, -y+2/3, -z+2/3'
'y+1/3, -x+y+2/3, -z+2/3'
'x-y+1/3, x+2/3, -z+2/3'

loop_
_atom_site_label
_atom_site_type_symbol
_atom_site_fract_x
_atom_site_fract_y
_atom_site_fract_z
_atom_site_U_iso_or_equiv
_atom_site_adp_type
_atom_site_occupancy
_atom_site_symmetry_multiplicity
_atom_site_calc_flag
_atom_site_refinement_flags
_atom_site_disorder_group
Rb1 Rb 0.16773(8) -0.16307(8) -0.26950(7) 0.0310(3) Uani 1 1 d . .
Rb2 Rb 0.6667 0.3333 -0.26846(14) 0.0327(6) Uani 1 3 d S .
Sn1 Sn 0.5000 0.0000 0.0000 0.0153(3) Uani 1 2 d S .
Sn2 Sn 0.3333 -0.3333 -0.3333 0.0140(5) Uani 1 6 d S .
Cu1 Cu 0.40546(12) 0.09053(12) -0.15637(6) 0.0154(3) Uani 1 1 d . .
Cu2 Cu 0.40514(11) -0.16618(14) -0.16811(7) 0.0181(3) Uani 1 1 d . .
F1 F 0.3509(4) -0.0653(6) -0.1706(3) 0.0206(13) Uani 1 1 d . .
F2 F 0.2650(6) 0.0554(5) -0.1223(4) 0.0328(17) Uani 1 1 d . .
F3 F 0.2584(6) -0.2782(6) -0.1434(4) 0.0306(19) Uani 1 1 d . .
F4 F 0.4610(6) 0.2461(6) -0.1457(4) 0.0244(17) Uani 1 1 d . .
F5 F 0.4454(5) -0.3402(5) -0.2777(3) 0.0187(15) Uani 1 1 d . .
F6 F 0.5522(7) -0.0876(7) 0.0460(3) 0.041(2) Uani 1 1 d . .
F7A F 0.4537(9) 0.0330(9) 0.0852(4) 0.031(3) Uiso 0.699(18) 1 d P 1
F8A F 0.6400(8) 0.1389(9) 0.0055(6) 0.037(3) Uiso 0.699(18) 1 d P 1
F7B F 0.392(2) -0.020(2) 0.0686(12) 0.033(7) Uiso 0.301(18) 1 d P 2
F8B F 0.6078(18) 0.1343(19) 0.0439(12) 0.023(7) Uiso 0.301(18) 1 d P 2

loop_
_atom_site_aniso_label
_atom_site_aniso_U_11
_atom_site_aniso_U_22
_atom_site_aniso_U_33
_atom_site_aniso_U_23
_atom_site_aniso_U_13
_atom_site_aniso_U_12
Rb1 0.0217(5) 0.0268(6) 0.0454(8) 0.0007(5) 0.0001(5) 0.0128(6)
Rb2 0.0261(9) 0.0261(9) 0.0460(16) 0.000 0.000 0.0130(4)
Sn1 0.0160(5) 0.0179(8) 0.0143(5) -0.0003(5) -0.0007(3) 0.0102(5)
Sn2 0.0127(7) 0.0127(7) 0.0166(10) 0.000 0.000 0.0063(4)
Cu1 0.0132(9) 0.0112(8) 0.0232(6) -0.0013(7) 0.0001(7) 0.0072(6)
Cu2 0.0140(8) 0.0139(6) 0.0245(7) -0.0021(5) 0.0005(8) 0.0056(7)
F1 0.017(3) 0.015(3) 0.029(3) -0.003(3) 0.006(2) 0.008(3)
F2 0.027(4) 0.025(3) 0.054(4) 0.010(3) 0.010(4) 0.019(3)
F3 0.015(4) 0.011(4) 0.054(5) 0.000(3) 0.014(3) -0.003(3)
F4 0.017(4) 0.011(4) 0.049(5) 0.000(3) -0.012(4) 0.010(3)
F5 0.010(3) 0.016(3) 0.024(3) 0.008(3) -0.008(3) 0.002(3)
F6 0.063(6) 0.043(5) 0.037(4) 0.002(4) -0.009(4) 0.042(4)

loop_
_atom_type_symbol
_atom_type_description
_atom_type_scat_dispersion_real
_atom_type_scat_dispersion_imag
_atom_type_scat_source
Rb Rb -0.9393 2.9676 'International Tables Vol C Tables 4.2.6.8 and 6.1.1.4'
Sn Sn -0.6537 1.4246 'International Tables Vol C Tables 4.2.6.8 and 6.1.1.4'
Cu Cu 0.3201 1.2651 'International Tables Vol C Tables 4.2.6.8 and 6.1.1.4'
F F 0.0171 0.0103 'International Tables Vol C Tables 4.2.6.8 and 6.1.1.4'

loop_
_geom_angle_atom_site_label_1
_geom_angle_atom_site_label_2
_geom_angle_atom_site_label_3
_geom_angle
_geom_angle_site_symmetry_1
_geom_angle_site_symmetry_3
F8A Rb1 F5 144.7(3) 7_444 2_545
F8A Rb1 F3 70.7(3) 7_444 16_544
F5 Rb1 F3 144.5(2) 2_545 16_544
F8A Rb1 F8B 17.4(4) 7_444 7_444
F5 Rb1 F8B 156.1(4) 2_545 7_444
F3 Rb1 F8B 56.9(5) 16_544 7_444
F8A Rb1 F2 95.9(3) 7_444 16_544
F5 Rb1 F2 76.3(2) 2_545 16_544
F3 Rb1 F2 103.37(18) 16_544 16_544
F8B Rb1 F2 89.0(5) 7_444 16_544
F8A Rb1 F1 154.2(3) 7_444 .
F5 Rb1 F1 61.05(18) 2_545 .
F3 Rb1 F1 83.65(18) 16_544 .
F8B Rb1 F1 139.7(5) 7_444 .
F2 Rb1 F1 93.0(2) 16_544 .
F8A Rb1 F7B 114.0(5) 7_444 8_544
F5 Rb1 F7B 85.6(5) 2_545 8_544
F3 Rb1 F7B 76.3(5) 16_544 8_544
F8B Rb1 F7B 115.7(6) 7_444 8_544
F2 Rb1 F7B 147.4(5) 16_544 8_544
F1 Rb1 F7B 54.4(5) . 8_544
F8A Rb1 F7A 103.0(3) 7_444 8_544
F5 Rb1 F7A 101.1(3) 2_545 8_544
F3 Rb1 F7A 60.2(3) 16_544 8_544
F8B Rb1 F7A 101.4(5) 7_444 8_544
F2 Rb1 F7A 147.8(2) 16_544 8_544
F1 Rb1 F7A 59.5(2) . 8_544
F7B Rb1 F7A 16.5(4) 8_544 8_544
F8A Rb1 F1 73.2(3) 7_444 16_544
F5 Rb1 F1 122.0(2) 2_545 16_544
F3 Rb1 F1 51.62(17) 16_544 16_544
F8B Rb1 F1 57.0(5) 7_444 16_544
F2 Rb1 F1 52.3(2) 16_544 16_544
F1 Rb1 F1 93.65(13) . 16_544
F7B Rb1 F1 122.7(5) 8_544 16_544
F7A Rb1 F1 108.8(3) 8_544 16_544
F8A Rb1 F6 74.6(3) 7_444 17_554
F5 Rb1 F6 100.8(2) 2_545 17_554
F3 Rb1 F6 90.9(2) 16_544 17_554
F8B Rb1 F6 86.4(5) 7_444 17_554
F2 Rb1 F6 159.34(19) 16_544 17_554
F1 Rb1 F6 103.46(19) . 17_554
F7B Rb1 F6 50.3(5) 8_544 17_554
F7A Rb1 F6 52.78(19) 8_544 17_554
F1 Rb1 F6 136.9(2) 16_544 17_554
F8A Rb1 F3 140.3(3) 7_444 .
F5 Rb1 F3 52.72(18) 2_545 .
F3 Rb1 F3 100.43(19) 16_544 .
F8B Rb1 F3 127.4(5) 7_444 .
F2 Rb1 F3 47.28(15) 16_544 .
F1 Rb1 F3 46.29(14) . .
F7B Rb1 F3 100.3(5) 8_544 .
F7A Rb1 F3 105.3(2) 8_544 .
F1 Rb1 F3 71.71(17) 16_544 .
F6 Rb1 F3 145.06(19) 17_554 .
F8A Rb1 Cu2 169.6(2) 7_444 .
F5 Rb1 Cu2 36.94(13) 2_545 .
F3 Rb1 Cu2 107.97(17) 16_544 .
F8B Rb1 Cu2 154.6(5) 7_444 .
F2 Rb1 Cu2 74.20(16) 16_544 .
F1 Rb1 Cu2 28.05(16) . .
F7B Rb1 Cu2 75.0(5) 8_544 .
F7A Rb1 Cu2 84.6(2) 8_544 .
F1 Rb1 Cu2 97.72(12) 16_544 .
F6 Rb1 Cu2 115.85(15) 17_554 .
F3 Rb1 Cu2 29.22(12) . .
F8A Rb2 F8A 98.0(3) 16_654 17_554
F8A Rb2 F8A 98.0(3) 16_654 18_544
F8A Rb2 F8A 98.0(3) 17_554 18_544
F8A Rb2 F4 69.8(3) 16_654 17_554
F8A Rb2 F4 104.0(2) 17_554 17_554
F8A Rb2 F4 156.0(3) 18_544 17_554
F8A Rb2 F4 156.0(3) 16_654 18_544
F8A Rb2 F4 69.8(3) 17_554 18_544
F8A Rb2 F4 104.0(2) 18_544 18_544
F4 Rb2 F4 92.6(2) 17_554 18_544
F8A Rb2 F4 104.0(2) 16_654 16_654
F8A Rb2 F4 156.0(3) 17_554 16_654
F8A Rb2 F4 69.8(3) 18_544 16_654
F4 Rb2 F4 92.6(2) 17_554 16_654
F4 Rb2 F4 92.6(2) 18_544 16_654
F8A Rb2 F6 71.9(2) 16_654 8_544
F8A Rb2 F6 49.7(2) 17_554 8_544
F8A Rb2 F6 141.8(3) 18_544 8_544
F4 Rb2 F6 55.67(18) 17_554 8_544
F4 Rb2 F6 84.85(19) 18_544 8_544
F4 Rb2 F6 147.9(2) 16_654 8_544
F8A Rb2 F6 49.7(2) 16_654 7_554
F8A Rb2 F6 141.8(3) 17_554 7_554
F8A Rb2 F6 71.9(2) 18_544 7_554
F4 Rb2 F6 84.85(19) 17_554 7_554
F4 Rb2 F6 147.9(2) 18_544 7_554
F4 Rb2 F6 55.67(18) 16_654 7_554
F6 Rb2 F6 118.66(6) 8_544 7_554
F8A Rb2 F6 141.8(3) 16_654 9_654
F8A Rb2 F6 71.9(2) 17_554 9_654
F8A Rb2 F6 49.7(2) 18_544 9_654
F4 Rb2 F6 147.9(2) 17_554 9_654
F4 Rb2 F6 55.66(18) 18_544 9_654
F4 Rb2 F6 84.85(19) 16_654 9_654
F6 Rb2 F6 118.65(6) 8_544 9_654
F6 Rb2 F6 118.65(6) 7_554 9_654
F8A Rb2 F8B 14.7(4) 16_654 16_654
F8A Rb2 F8B 94.9(5) 17_554 16_654
F8A Rb2 F8B 84.3(5) 18_544 16_654
F4 Rb2 F8B 84.5(4) 17_554 16_654
F4 Rb2 F8B 163.3(4) 18_544 16_654
F4 Rb2 F8B 103.9(4) 16_654 16_654
F6 Rb2 F8B 79.9(4) 8_544 16_654
F6 Rb2 F8B 48.4(4) 7_554 16_654
F6 Rb2 F8B 127.3(4) 9_654 16_654
F8A Rb2 F8B 84.3(5) 16_654 17_554
F8A Rb2 F8B 14.7(4) 17_554 17_554
F8A Rb2 F8B 94.9(5) 18_544 17_554
F4 Rb2 F8B 103.9(4) 17_554 17_554
F4 Rb2 F8B 84.5(4) 18_544 17_554
F4 Rb2 F8B 163.3(4) 16_654 17_554
F6 Rb2 F8B 48.4(4) 8_544 17_554
F6 Rb2 F8B 127.3(4) 7_554 17_554
F6 Rb2 F8B 79.9(4) 9_654 17_554
F8B Rb2 F8B 80.3(6) 16_654 17_554
F8A Rb2 F8B 94.9(5) 16_654 18_544
F8A Rb2 F8B 84.3(5) 17_554 18_544
F8A Rb2 F8B 14.7(4) 18_544 18_544
F4 Rb2 F8B 163.3(4) 17_554 18_544
F4 Rb2 F8B 103.9(4) 18_544 18_544
F4 Rb2 F8B 84.5(4) 16_654 18_544
F6 Rb2 F8B 127.3(4) 8_544 18_544
F6 Rb2 F8B 79.9(4) 7_554 18_544
F6 Rb2 F8B 48.4(4) 9_654 18_544
F8B Rb2 F8B 80.3(6) 16_654 18_544
F8B Rb2 F8B 80.3(6) 17_554 18_544
F8B Sn1 F8B 180(3) . 10_655
F8B Sn1 F6 91.8(7) . .
F8B Sn1 F6 88.2(7) 10_655 .
F8B Sn1 F6 88.2(7) . 10_655
F8B Sn1 F6 91.8(7) 10_655 10_655
F6 Sn1 F6 180.0(4) . 10_655
F8B Sn1 F8A 26.4(6) . .
F8B Sn1 F8A 153.6(6) 10_655 .
F6 Sn1 F8A 95.3(4) . .
F6 Sn1 F8A 84.7(4) 10_655 .
F8B Sn1 F8A 153.6(6) . 10_655
F8B Sn1 F8A 26.4(6) 10_655 10_655
F6 Sn1 F8A 84.7(4) . 10_655
F6 Sn1 F8A 95.3(4) 10_655 10_655
F8A Sn1 F8A 180.0(10) . 10_655
F8B Sn1 F7B 91.3(9) . 10_655
F8B Sn1 F7B 88.7(9) 10_655 10_655
F6 Sn1 F7B 85.8(7) . 10_655
F6 Sn1 F7B 94.2(7) 10_655 10_655
F8A Sn1 F7B 65.5(8) . 10_655
F8A Sn1 F7B 114.5(8) 10_655 10_655
F8B Sn1 F7B 88.7(9) . .
F8B Sn1 F7B 91.3(9) 10_655 .
F6 Sn1 F7B 94.2(7) . .
F6 Sn1 F7B 85.8(7) 10_655 .
F8A Sn1 F7B 114.5(8) . .
F8A Sn1 F7B 65.5(8) 10_655 .
F7B Sn1 F7B 180.0(16) 10_655 .
F8B Sn1 F7A 63.7(7) . .
F8B Sn1 F7A 116.3(7) 10_655 .
F6 Sn1 F7A 89.6(3) . .
F6 Sn1 F7A 90.4(3) 10_655 .
F8A Sn1 F7A 90.0(5) . .
F8A Sn1 F7A 90.0(5) 10_655 .
F7B Sn1 F7A 154.4(7) 10_655 .
F7B Sn1 F7A 25.6(7) . .
F8B Sn1 F7A 116.3(7) . 10_655
F8B Sn1 F7A 63.7(7) 10_655 10_655
F6 Sn1 F7A 90.4(3) . 10_655
F6 Sn1 F7A 89.6(3) 10_655 10_655
F8A Sn1 F7A 90.0(5) . 10_655
F8A Sn1 F7A 90.0(5) 10_655 10_655
F7B Sn1 F7A 25.6(7) 10_655 10_655
F7B Sn1 F7A 154.4(7) . 10_655
F7A Sn1 F7A 180.0(7) . 10_655
F8B Sn1 Rb1 107.6(6) . 18_544
F8B Sn1 Rb1 72.4(6) 10_655 18_544
F6 Sn1 Rb1 47.5(2) . 18_544
F6 Sn1 Rb1 132.5(2) 10_655 18_544
F8A Sn1 Rb1 90.8(4) . 18_544
F8A Sn1 Rb1 89.2(4) 10_655 18_544
F7B Sn1 Rb1 42.7(7) 10_655 18_544
F7B Sn1 Rb1 137.3(7) . 18_544
F7A Sn1 Rb1 136.9(2) . 18_544
F7A Sn1 Rb1 43.1(2) 10_655 18_544
F8B Sn1 Rb1 72.4(6) . 6
F8B Sn1 Rb1 107.6(6) 10_655 6
F6 Sn1 Rb1 132.5(2) . 6
F6 Sn1 Rb1 47.5(2) 10_655 6
F8A Sn1 Rb1 89.2(4) . 6
F8A Sn1 Rb1 90.8(4) 10_655 6
F7B Sn1 Rb1 137.3(7) 10_655 6
F7B Sn1 Rb1 42.7(7) . 6
F7A Sn1 Rb1 43.1(2) . 6
F7A Sn1 Rb1 136.9(2) 10_655 6
Rb1 Sn1 Rb1 180.0 18_544 6
F5 Sn2 F5 90.3(3) 14_554 15_444
F5 Sn2 F5 179.999(1) 14_554 2_545
F5 Sn2 F5 89.7(3) 15_444 2_545
F5 Sn2 F5 89.7(3) 14_554 3_655
F5 Sn2 F5 179.998(1) 15_444 3_655
F5 Sn2 F5 90.3(3) 2_545 3_655
F5 Sn2 F5 89.7(3) 14_554 .
F5 Sn2 F5 89.7(3) 15_444 .
F5 Sn2 F5 90.3(3) 2_545 .
F5 Sn2 F5 90.3(3) 3_655 .
F5 Sn2 F5 90.3(3) 14_554 13_544
F5 Sn2 F5 90.3(3) 15_444 13_544
F5 Sn2 F5 89.7(3) 2_545 13_544
F5 Sn2 F5 89.7(3) 3_655 13_544
F5 Sn2 F5 179.998(1) . 13_544
F5 Sn2 Rb1 33.63(17) 14_554 13_544
F5 Sn2 Rb1 77.93(17) 15_444 13_544
F5 Sn2 Rb1 146.37(17) 2_545 13_544
F5 Sn2 Rb1 102.07(17) 3_655 13_544
F5 Sn2 Rb1 58.9(2) . 13_544
F5 Sn2 Rb1 121.1(2) 13_544 13_544
F5 Sn2 Rb1 146.37(17) 14_554 .
F5 Sn2 Rb1 102.07(17) 15_444 .
F5 Sn2 Rb1 33.63(17) 2_545 .
F5 Sn2 Rb1 77.93(17) 3_655 .
F5 Sn2 Rb1 121.1(2) . .
F5 Sn2 Rb1 58.9(2) 13_544 .
Rb1 Sn2 Rb1 180.0 13_544 .
F5 Sn2 Rb1 102.07(17) 14_554 3_655
F5 Sn2 Rb1 58.9(2) 15_444 3_655
F5 Sn2 Rb1 77.93(17) 2_545 3_655
F5 Sn2 Rb1 121.1(2) 3_655 3_655
F5 Sn2 Rb1 33.63(17) . 3_655
F5 Sn2 Rb1 146.37(17) 13_544 3_655
Rb1 Sn2 Rb1 68.869(17) 13_544 3_655
Rb1 Sn2 Rb1 111.131(17) . 3_655
F5 Sn2 Rb1 58.9(2) 14_554 2_545
F5 Sn2 Rb1 146.38(17) 15_444 2_545
F5 Sn2 Rb1 121.1(2) 2_545 2_545
F5 Sn2 Rb1 33.63(17) 3_655 2_545
F5 Sn2 Rb1 77.93(17) . 2_545
F5 Sn2 Rb1 102.07(17) 13_544 2_545
Rb1 Sn2 Rb1 68.869(17) 13_544 2_545
Rb1 Sn2 Rb1 111.131(17) . 2_545
Rb1 Sn2 Rb1 111.131(17) 3_655 2_545
F5 Sn2 Rb1 77.93(17) 14_554 15_444
F5 Sn2 Rb1 121.1(2) 15_444 15_444
F5 Sn2 Rb1 102.07(17) 2_545 15_444
F5 Sn2 Rb1 58.9(2) 3_655 15_444
F5 Sn2 Rb1 146.37(17) . 15_444
F5 Sn2 Rb1 33.63(17) 13_544 15_444
Rb1 Sn2 Rb1 111.132(17) 13_544 15_444
Rb1 Sn2 Rb1 68.868(17) . 15_444
Rb1 Sn2 Rb1 180.0 3_655 15_444
Rb1 Sn2 Rb1 68.869(17) 2_545 15_444
F5 Sn2 Rb1 121.1(2) 14_554 14_554
F5 Sn2 Rb1 33.62(17) 15_444 14_554
F5 Sn2 Rb1 58.9(2) 2_545 14_554
F5 Sn2 Rb1 146.37(17) 3_655 14_554
F5 Sn2 Rb1 102.07(17) . 14_554
F5 Sn2 Rb1 77.93(17) 13_544 14_554
Rb1 Sn2 Rb1 111.132(17) 13_544 14_554
Rb1 Sn2 Rb1 68.868(17) . 14_554
Rb1 Sn2 Rb1 68.869(17) 3_655 14_554
Rb1 Sn2 Rb1 180.0 2_545 14_554
Rb1 Sn2 Rb1 111.131(17) 15_444 14_554
F2 Cu1 F4 178.0(3) . 18_544
F2 Cu1 F4 91.8(3) . .
F4 Cu1 F4 87.3(5) 18_544 .
F2 Cu1 F1 89.4(2) . .
F4 Cu1 F1 91.5(3) 18_544 .
F4 Cu1 F1 177.8(3) . .
F2 Cu1 F7B 94.7(7) . 8_544
F4 Cu1 F7B 87.2(7) 18_544 8_544
F4 Cu1 F7B 97.3(6) . 8_544
F1 Cu1 F7B 80.8(6) . 8_544
F2 Cu1 F6 83.1(3) . 10_655
F4 Cu1 F6 95.0(3) 18_544 10_655
F4 Cu1 F6 87.0(3) . 10_655
F1 Cu1 F6 94.9(3) . 10_655
F7B Cu1 F6 175.2(6) 8_544 10_655
F2 Cu1 F7A 74.5(4) . 8_544
F4 Cu1 F7A 107.3(4) 18_544 8_544
F4 Cu1 F7A 90.4(3) . 8_544
F1 Cu1 F7A 88.2(3) . 8_544
F7B Cu1 F7A 21.6(6) 8_544 8_544
F6 Cu1 F7A 157.4(3) 10_655 8_544
F2 Cu1 Rb1 45.77(18) . 16_544
F4 Cu1 Rb1 134.1(2) 18_544 16_544
F4 Cu1 Rb1 131.4(2) . 16_544
F1 Cu1 Rb1 50.49(15) . 16_544
F7B Cu1 Rb1 107.1(6) 8_544 16_544
F6 Cu1 Rb1 68.4(2) 10_655 16_544
F7A Cu1 Rb1 97.3(2) 8_544 16_544
F2 Cu1 Rb2 115.8(2) . 16_654
F4 Cu1 Rb2 62.4(2) 18_544 16_654
F4 Cu1 Rb2 45.9(2) . 16_654
F1 Cu1 Rb2 134.78(18) . 16_654
F7B Cu1 Rb2 129.3(6) 8_544 16_654
F6 Cu1 Rb2 55.4(2) 10_655 16_654
F7A Cu1 Rb2 132.9(2) 8_544 16_654
Rb1 Cu1 Rb2 123.36(4) 16_544 16_654
F2 Cu1 Rb1 72.5(2) . .
F4 Cu1 Rb1 109.3(2) 18_544 .
F4 Cu1 Rb1 136.8(2) . .
F1 Cu1 Rb1 42.08(18) . .
F7B Cu1 Rb1 46.6(6) 8_544 .
F6 Cu1 Rb1 128.6(2) 10_655 .
F7A Cu1 Rb1 47.0(2) 8_544 .
Rb1 Cu1 Rb1 62.14(4) 16_544 .
Rb2 Cu1 Rb1 171.62(5) 16_654 .
F2 Cu1 Rb2 140.81(19) . .
F4 Cu1 Rb2 39.5(2) 18_544 .
F4 Cu1 Rb2 56.7(2) . .
F1 Cu1 Rb2 121.40(16) . .
F7B Cu1 Rb2 69.8(6) 8_544 .
F6 Cu1 Rb2 114.4(2) 10_655 .
F7A Cu1 Rb2 82.3(2) 8_544 .
Rb1 Cu1 Rb2 171.86(4) 16_544 .
Rb2 Cu1 Rb2 60.80(7) 16_654 .
Rb1 Cu1 Rb2 112.90(4) . .
F3 Cu2 F1 166.0(3) 3_655 .
F3 Cu2 F3 91.3(5) 3_655 .
F1 Cu2 F3 87.3(3) . .
F3 Cu2 F2 89.2(3) 3_655 18_544
F1 Cu2 F2 95.1(3) . 18_544
F3 Cu2 F2 167.8(3) . 18_544
F3 Cu2 F5 106.8(3) 3_655 2_545
F1 Cu2 F5 87.0(2) . 2_545
F3 Cu2 F5 85.1(3) . 2_545
F2 Cu2 F5 83.0(3) 18_544 2_545
F3 Cu2 Rb1 142.8(2) 3_655 .
F1 Cu2 Rb1 47.74(17) . .
F3 Cu2 Rb1 65.4(3) . .
F2 Cu2 Rb1 107.6(2) 18_544 .
F5 Cu2 Rb1 45.90(15) 2_545 .
F3 Cu2 Rb1 119.7(3) 3_655 16_544
F1 Cu2 Rb1 51.41(17) . 16_544
F3 Cu2 Rb1 45.2(2) . 16_544
F2 Cu2 Rb1 142.7(2) 18_544 16_544
F5 Cu2 Rb1 107.57(15) 2_545 16_544
Rb1 Cu2 Rb1 64.42(4) . 16_544
F3 Cu2 Rb1 37.5(2) 3_655 18_544
F1 Cu2 Rb1 132.36(18) . 18_544
F3 Cu2 Rb1 115.9(3) . 18_544
F2 Cu2 Rb1 71.0(2) 18_544 18_544
F5 Cu2 Rb1 133.10(15) 2_545 18_544
Rb1 Cu2 Rb1 178.55(5) . 18_544
Rb1 Cu2 Rb1 116.89(5) 16_544 18_544
F3 Cu2 Rb1 57.2(3) 3_655 3_655
F1 Cu2 Rb1 131.29(17) . 3_655
F3 Cu2 Rb1 134.4(2) . 3_655
F2 Cu2 Rb1 38.58(19) 18_544 3_655
F5 Cu2 Rb1 75.52(15) 2_545 3_655
Rb1 Cu2 Rb1 119.05(5) . 3_655
Rb1 Cu2 Rb1 176.41(5) 16_544 3_655
Rb1 Cu2 Rb1 59.65(4) 18_544 3_655
Cu2 F1 Cu1 138.6(3) . .
Cu2 F1 Rb1 104.2(3) . .
Cu1 F1 Rb1 112.3(3) . .
Cu2 F1 Rb1 100.2(3) . 16_544
Cu1 F1 Rb1 101.0(2) . 16_544
Rb1 F1 Rb1 86.35(13) . 16_544
Cu1 F2 Cu2 123.4(4) . 17_554
Cu1 F2 Rb1 107.1(3) . 16_544
Cu2 F2 Rb1 117.7(3) 17_554 16_544
Cu2 F3 Cu2 133.4(4) 2_545 .
Cu2 F3 Rb1 119.1(3) 2_545 16_544
Cu2 F3 Rb1 107.0(3) . 16_544
Cu2 F3 Rb1 96.3(3) 2_545 .
Cu2 F3 Rb1 85.4(3) . .
Rb1 F3 Rb1 79.57(19) 16_544 .
Cu1 F4 Cu1 136.7(4) 17_554 .
Cu1 F4 Rb2 116.6(3) 17_554 16_654
Cu1 F4 Rb2 106.6(3) . 16_654
Cu1 F4 Rb2 89.2(3) 17_554 .
Cu1 F4 Rb2 96.3(3) . .
Rb2 F4 Rb2 78.47(19) 16_654 .
Sn2 F5 Cu2 129.0(3) . 3_655
Sn2 F5 Rb1 123.8(3) . 3_655
Cu2 F5 Rb1 97.2(2) 3_655 3_655
Sn1 F6 Cu1 130.8(3) . 10_655
Sn1 F6 Rb1 106.0(3) . 18_544
Cu1 F6 Rb1 119.7(2) 10_655 18_544
Sn1 F6 Rb2 105.5(3) . 4_445
Cu1 F6 Rb2 88.9(2) 10_655 4_445
Rb1 F6 Rb2 94.8(2) 18_544 4_445
Sn1 F7A Cu1 135.4(5) . 6
Sn1 F7A Rb1 110.6(3) . 6
Cu1 F7A Rb1 98.6(3) 6 6
Sn1 F8A Rb1 126.4(5) . 4
Sn1 F8A Rb2 119.6(4) . 16_654
Rb1 F8A Rb2 113.6(3) 4 16_654
Sn1 F7B Cu1 140.3(12) . 6
Sn1 F7B Rb1 111.3(9) . 6
Cu1 F7B Rb1 100.1(8) 6 6
Sn1 F8B Rb1 118.2(9) . 4
Sn1 F8B Rb2 104.5(8) . 16_654
Rb1 F8B Rb2 98.8(6) 4 16_654

loop_
_geom_bond_atom_site_label_1
_geom_bond_atom_site_label_2
_geom_bond_distance
_geom_bond_site_symmetry_2
Rb1 F8A 2.772(10) 7_444
Rb1 F5 2.823(6) 2_545
Rb1 F3 2.903(8) 16_544
Rb1 F8B 2.95(2) 7_444
Rb1 F2 2.964(6) 16_544
Rb1 F1 2.977(6) .
Rb1 F7B 3.03(2) 8_544
Rb1 F7A 3.042(8) 8_544
Rb1 F1 3.108(5) 16_544
Rb1 F6 3.195(7) 17_554
Rb1 F3 3.558(8) .
Rb1 Cu2 3.8998(18) .
Rb2 F8A 2.906(11) 16_654
Rb2 F8A 2.906(11) 17_554
Rb2 F8A 2.906(11) 18_544
Rb2 F4 2.971(7) 17_554
Rb2 F4 2.972(7) 18_544
Rb2 F4 2.972(7) 16_654
Rb2 F6 3.262(9) 8_544
Rb2 F6 3.262(9) 7_554
Rb2 F6 3.262(9) 9_654
Rb2 F8B 3.30(2) 16_654
Rb2 F8B 3.30(2) 17_554
Rb2 F8B 3.30(2) 18_544
Sn1 F8B 1.93(2) .
Sn1 F8B 1.93(2) 10_655
Sn1 F6 1.937(6) .
Sn1 F6 1.937(6) 10_655
Sn1 F8A 1.939(9) .
Sn1 F8A 1.939(9) 10_655
Sn1 F7B 1.96(2) 10_655
Sn1 F7B 1.96(2) .
Sn1 F7A 1.973(9) .
Sn1 F7A 1.973(9) 10_655
Sn1 Rb1 4.1677(11) 18_544
Sn1 Rb1 4.1677(11) 6
Sn2 F5 1.960(6) 14_554
Sn2 F5 1.960(6) 15_444
Sn2 F5 1.960(6) 2_545
Sn2 F5 1.960(6) 3_655
Sn2 F5 1.960(6) .
Sn2 F5 1.960(6) 13_544
Sn2 Rb1 4.2376(13) 13_544
Sn2 Rb1 4.2377(13) 3_655
Sn2 Rb1 4.2377(13) 2_545
Sn2 Rb1 4.2377(13) 15_444
Sn2 Rb1 4.2377(13) 14_554
Cu1 F2 1.887(8) .
Cu1 F4 1.890(7) 18_544
Cu1 F4 1.907(7) .
Cu1 F1 1.923(8) .
Cu1 F7B 2.29(2) 8_544
Cu1 F6 2.315(7) 10_655
Cu1 F7A 2.349(9) 8_544
Cu1 Rb1 3.9544(18) 16_544
Cu1 Rb2 3.963(2) 16_654
Cu2 F3 1.890(7) 3_655
Cu2 F1 1.892(8) .
Cu2 F3 1.910(7) .
Cu2 F2 1.913(8) 18_544
Cu2 F5 2.362(6) 2_545
Cu2 Rb1 3.9138(18) 16_544
Cu2 Rb1 4.1644(18) 18_544
Cu2 Rb1 4.2091(17) 3_655
F1 Rb1 3.108(5) 16_544
F2 Cu2 1.913(8) 17_554
F2 Rb1 2.964(6) 16_544
F3 Cu2 1.890(7) 2_545
F3 Rb1 2.903(8) 16_544
F4 Cu1 1.890(7) 17_554
F4 Rb2 2.972(7) 16_654
F5 Cu2 2.362(6) 3_655
F5 Rb1 2.823(6) 3_655
F6 Cu1 2.315(7) 10_655
F6 Rb1 3.195(7) 18_544
F6 Rb2 3.262(9) 4_445
F7A Cu1 2.349(9) 6
F7A Rb1 3.042(8) 6
F8A Rb1 2.772(10) 4
F8A Rb2 2.906(11) 16_654
F7B Cu1 2.29(2) 6
F7B Rb1 3.03(2) 6
F8B Rb1 2.95(2) 4
F8B Rb2 3.30(2) 16_654
